data_9005076
loop_
_publ_author_name
'Kroll, H.'
'Flogel, J.'
'Breit, U.'
'Lons, J.'
'Pentinghaus, H.'

_publ_section_title
;
 Order and anti-order in Ge-substituted alkali feldspars
 Sample: K[AlGe3O8] synthesized at 600 deg C
;
_journal_name_full 'European Journal of Mineralogy'
_journal_page_first 739
_journal_page_last 749
_journal_paper_doi 10.1127/ejm/3/5/0739
_journal_volume 3
_journal_year 1991
_chemical_formula_sum 'Al Ge3 K O8'
_chemical_name_mineral Sanidine
_space_group_IT_number 12
_symmetry_space_group_name_Hall '-C 2y'
_symmetry_space_group_name_H-M 'C 1 2/m 1'
_cell_angle_alpha 90
_cell_angle_beta 115.898
_cell_angle_gamma 90
_cell_formula_units_Z 4
_cell_length_a 8.8163
_cell_length_b 13.5536
_cell_length_c 7.4577
_cell_volume 801.645
_database_code_amcsd 0006421
_exptl_crystal_density_diffrn 3.413
_exptl_crystal_thermal_history 'synthesized at 600 deg C'
_cod_original_cell_volume 801.646
_cod_original_formula_sum 'K (Al Ge3) O8'
_cod_database_code 9005076

loop_
_space_group_symop_operation_xyz
x,y,z
1/2+x,1/2+y,z
x,-y,z
1/2+x,1/2-y,z
-x,y,-z
1/2-x,1/2+y,-z
-x,-y,-z
1/2-x,1/2-y,-z

loop_
_atom_site_label
_atom_site_fract_x
_atom_site_fract_y
_atom_site_fract_z
_atom_site_occupancy
_atom_site_U_iso_or_equiv
_atom_site_type_symbol
_atom_site_attached_hydrogens
K 0.27760 0.00000 0.13540 1.00000 0.02964 K 0
AlT1 0.00661 0.18313 0.22294 0.28400 0.01039 Al 0
GeT1 0.00661 0.18313 0.22294 0.71600 0.01039 Ge 0
AlT2 0.70244 0.11766 0.34424 0.21600 0.01026 Al 0
GeT2 0.70244 0.11766 0.34424 0.78400 0.01026 Ge 0
OA1 0.00000 0.14080 0.00000 1.00000 0.01786 O 0
OA2 0.61560 0.00000 0.28350 1.00000 0.01532 O 0
OB 0.81910 0.14060 0.21430 1.00000 0.02647 O 0
OC 0.02200 0.30940 0.25710 1.00000 0.01925 O 0
OD 0.18260 0.12430 0.40040 1.00000 0.02394 O 0

loop_
_cod_changelog_entry_id
_cod_changelog_entry_author
_cod_changelog_entry_date
_cod_changelog_entry_text
1
;cod-tools version 3.8.0
Id: cif_guess_AMCSD_atom_types 9581 2023-05-17 12:35:41Z saulius
;
2023-05-23T09:19:12+03:00
;Derived atom types and hydrogen counts
from atom names that follow the AMCSD naming convention
(Wat == water, O-H == hydroxyl).
;

loop_
_cod_related_entry_id
_cod_related_entry_database
_cod_related_entry_code
1 AMCSD 0006421
